data_9007963
loop_
_publ_author_name
'Tateishi, K.'
'Suda, K.'
'du Boulay, D.'
'Ishizawa, N.'
'Oishi, S.'

_publ_section_title
;
 LiMn2O4: a spinel-related low-temperature modification
;
_journal_name_full 'Acta Crystallographica, Section E'
_journal_page_first i18
_journal_page_last i21
_journal_paper_doi 10.1107/S160053680400025X
_journal_volume 60
_journal_year 2004
_chemical_formula_structural LiMn2O4
_chemical_formula_sum 'Li Mn2 O4'
_space_group_IT_number 70
_symmetry_space_group_name_Hall '-F 2uv 2vw'
_symmetry_space_group_name_H-M 'F d d d :2'
_cell_angle_alpha 90
_cell_angle_beta 90
_cell_angle_gamma 90
_cell_length_a 24.7550
_cell_length_b 24.8832
_cell_length_c 8.2003
_cell_formula_units_Z 72
_cell_volume 5051.250
_exptl_crystal_density_diffrn 4.280
_cod_original_sg_symbol_H-M 'F d d d'
_cod_database_code 9007963

loop_
_symmetry_equiv_pos_as_xyz
x,y,z
x,1/2+y,1/2+z
1/2+x,y,1/2+z
1/2+x,1/2+y,z
3/4+x,-y,3/4+z
3/4+x,1/2-y,1/4+z
1/4+x,-y,1/4+z
1/4+x,1/2-y,3/4+z
3/4-x,y,3/4-z
3/4-x,1/2+y,1/4-z
1/4-x,y,1/4-z
1/4-x,1/2+y,3/4-z
-x,3/4+y,3/4+z
-x,1/4+y,1/4+z
1/2-x,3/4+y,1/4+z
1/2-x,1/4+y,3/4+z
x,3/4-y,3/4-z
x,1/4-y,1/4-z
1/2+x,3/4-y,1/4-z
1/2+x,1/4-y,3/4-z
3/4+x,3/4+y,-z
3/4+x,1/4+y,1/2-z
1/4+x,3/4+y,1/2-z
1/4+x,1/4+y,-z
3/4-x,3/4-y,z
3/4-x,1/4-y,1/2+z
1/4-x,3/4-y,1/2+z
1/4-x,1/4-y,z
-x,-y,-z
-x,1/2-y,1/2-z
1/2-x,-y,1/2-z
1/2-x,1/2-y,-z

loop_
_atom_site_aniso_label
_atom_site_aniso_U_11
_atom_site_aniso_U_22
_atom_site_aniso_U_33
_atom_site_aniso_U_12
_atom_site_aniso_U_13
_atom_site_aniso_U_23
Li1 0.01200 0.02000 0.00500 0.00000 0.00000 0.00000
Li2 0.00800 0.01600 0.00800 0.00000 -0.00200 0.00000
Li3 0.01100 0.01600 0.00600 0.00000 0.00000 -0.00100
Li4 0.00900 0.01400 0.01100 0.00000 -0.00200 0.00200
Mn1 0.00790 0.01040 0.00940 -0.00080 -0.00100 -0.00070
Mn2 0.00950 0.01170 0.00800 -0.00090 -0.00100 -0.00040
Mn3 0.00680 0.01330 0.00800 0.00080 0.00040 -0.00070
Mn4 0.00690 0.01120 0.00810 0.00010 0.00040 0.00020
Mn5 0.00610 0.01040 0.00830 0.00050 -0.00020 0.00080
O1 0.00800 0.01230 0.01140 -0.00100 0.00150 -0.00160
O2 0.01090 0.01340 0.00930 0.00130 0.00050 0.00070
O3 0.00760 0.01650 0.01140 -0.00040 0.00180 0.00070
O4 0.01500 0.01390 0.01140 0.00310 -0.00100 0.00080
O5 0.00770 0.01380 0.01120 -0.00050 -0.00010 -0.00240
O6 0.00750 0.01210 0.01150 -0.00050 -0.00120 0.00000
O7 0.00750 0.01390 0.01130 0.00050 0.00070 -0.00170
O8 0.00610 0.01550 0.01100 -0.00180 -0.00040 0.00090
O9 0.02840 0.01130 0.01310 0.00190 -0.00280 -0.00140

loop_
_atom_site_label
_atom_site_fract_x
_atom_site_fract_y
_atom_site_fract_z
_atom_site_U_iso_or_equiv
Li1 0.12500 0.12500 0.12500 0.01200
Li2 0.37500 0.21250 0.37500 0.01100
Li3 0.20570 0.37500 0.37500 0.01100
Li4 0.29040 0.29410 0.12380 0.01100
Mn1 0.25000 0.25000 0.50000 0.00920
Mn2 0.08098 0.08515 0.50078 0.00970
Mn3 0.08407 0.33028 0.24970 0.00930
Mn4 0.25330 0.16797 0.24552 0.00870
Mn5 0.16670 0.24425 0.24413 0.00830
O1 0.17421 0.16794 0.26180 0.01060
O2 0.07879 0.00779 0.47980 0.01120
O3 0.07873 0.33193 0.48180 0.01190
O4 0.25251 0.17247 0.47710 0.01340
O5 0.00630 0.00677 0.23870 0.01090
O6 0.25616 0.09018 0.23850 0.01040
O7 0.16281 0.32326 0.23520 0.01090
O8 0.09041 0.24386 0.23460 0.01090
O9 0.08407 0.16142 0.51600 0.01760

_cod_duplicate_entry 2203239
